data_1543953
loop_
_publ_author_name
'Rui Zhao'
'Feng-Ling Wang'
'Gao Liu'
'Xuan Shen'
'Xin Wang'
'Ting Yang'
'Zhao Qiu'
'Ying-Jie Zhang'
'Su Jing'
'Yan Xu'
'Dun-Ru Zhu'

_publ_section_title
;
 Syntheses, structures and properties of cyclometalated iridium(III)
 complexes based on 2-phenyl-5-nitropyridyl and different strong-field
 ancillary ligands
;
_journal_name_full 'Inorganica Chimica Acta'
_journal_page_first 372
_journal_page_last 378
_journal_paper_doi 10.1016/j.ica.2013.09.027
_journal_volume 409B
_journal_year 2014
_chemical_formula_moiety 'C41 H29 Ir N5 O4 P S, 2(C H Cl3)'
_chemical_formula_sum 'C43 H31 Cl6 Ir N5 O4 P S'
_chemical_formula_weight 1149.66
_space_group_IT_number 2
_symmetry_cell_setting triclinic
_symmetry_space_group_name_Hall '-P 1'
_symmetry_space_group_name_H-M 'P -1'
_atom_sites_solution_hydrogens geom
_atom_sites_solution_primary direct
_atom_sites_solution_secondary difmap
_cell_angle_alpha 85.8580(10)
_cell_angle_beta 79.7080(10)
_cell_angle_gamma 66.3920(10)
_cell_formula_units_Z 2
_cell_length_a 12.1294(10)
_cell_length_b 14.2619(12)
_cell_length_c 14.6503(13)
_cell_measurement_reflns_used 260
_cell_measurement_temperature 296(2)
_cell_measurement_theta_max 27.02
_cell_measurement_theta_min 1.46
_cell_volume 2284.9(3)
_computing_cell_refinement 'SAINT (Bruker, 2005)'
_computing_data_collection 'APEX2 (Bruker, 2005)'
_computing_data_reduction SAINT
_computing_molecular_graphics SHELXTL
_computing_publication_material SHELXTL
_computing_structure_refinement 'SHELXL-97 (Sheldrick, 2008)'
_computing_structure_solution 'SHELXS-97 (Sheldrick, 2008)'
_diffrn_ambient_temperature 296(2)
_diffrn_measured_fraction_theta_full 0.988
_diffrn_measured_fraction_theta_max 0.988
_diffrn_measurement_device_type 'SMART APEX II'
_diffrn_measurement_method 'phi and omega scans'
_diffrn_radiation_monochromator graphite
_diffrn_radiation_source 'fine-focus sealed tube'
_diffrn_radiation_type MoK\a
_diffrn_radiation_wavelength 0.71073
_diffrn_reflns_av_R_equivalents 0.0286
_diffrn_reflns_av_sigmaI/netI 0.0419
_diffrn_reflns_limit_h_max 14
_diffrn_reflns_limit_h_min -13
_diffrn_reflns_limit_k_max 16
_diffrn_reflns_limit_k_min -16
_diffrn_reflns_limit_l_max 17
_diffrn_reflns_limit_l_min -17
_diffrn_reflns_number 16309
_diffrn_reflns_theta_full 25.00
_diffrn_reflns_theta_max 25.00
_diffrn_reflns_theta_min 1.41
_exptl_absorpt_coefficient_mu 3.401
_exptl_absorpt_correction_T_max 0.7123
_exptl_absorpt_correction_T_min 0.5481
_exptl_absorpt_correction_type multi-scan
_exptl_absorpt_process_details '(SADABS; Sheldrick, 2003)'
_exptl_crystal_colour Red
_exptl_crystal_density_diffrn 1.671
_exptl_crystal_density_method 'not measured'
_exptl_crystal_description Prism
_exptl_crystal_F_000 1132
_exptl_crystal_size_max 0.23
_exptl_crystal_size_mid 0.15
_exptl_crystal_size_min 0.10
_refine_diff_density_max 1.998
_refine_diff_density_min -1.654
_refine_diff_density_rms 0.110
_refine_ls_extinction_method none
_refine_ls_goodness_of_fit_ref 1.091
_refine_ls_hydrogen_treatment constr
_refine_ls_matrix_type full
_refine_ls_number_parameters 550
_refine_ls_number_reflns 7961
_refine_ls_number_restraints 30
_refine_ls_restrained_S_all 1.238
_refine_ls_R_factor_all 0.0441
_refine_ls_R_factor_gt 0.0384
_refine_ls_shift/su_max 0.003
_refine_ls_shift/su_mean 0.000
_refine_ls_structure_factor_coef Fsqd
_refine_ls_weighting_details 'calc w=1/[\s^2^(Fo^2^)+(0.0759P)^2^+0.2266P] where P=(Fo^2^+2Fc^2^)/3'
_refine_ls_weighting_scheme calc
_refine_ls_wR_factor_gt 0.1097
_refine_ls_wR_factor_ref 0.1133
_reflns_number_gt 7111
_reflns_number_total 7961
_reflns_threshold_expression >2sigma(I)
_cod_data_source_file ICA-2014-409B-372-378-3.cif
_cod_data_source_block WFL_NCS
_cod_depositor_comments
;
The following automatic conversions were performed:

'_journal_paper_doi' value
'http://dx.doi.org/10.1016/j.ica.2013.09.027' was changed to
'10.1016/j.ica.2013.09.027'.

Automatic conversion script
Id: cif_fix_values 6433 2018-09-21 13:16:33Z andrius 
;
_cod_original_sg_symbol_H-M P-1
_cod_database_code 1543953

loop_
_symmetry_equiv_pos_as_xyz
'x, y, z'
'-x, -y, -z'

loop_
_atom_site_label
_atom_site_type_symbol
_atom_site_fract_x
_atom_site_fract_y
_atom_site_fract_z
_atom_site_U_iso_or_equiv
_atom_site_adp_type
_atom_site_occupancy
_atom_site_symmetry_multiplicity
_atom_site_calc_flag
_atom_site_refinement_flags
_atom_site_disorder_assembly
_atom_site_disorder_group
Ir1 Ir -0.782874(19) -1.247010(15) 1.350657(14) 0.03565(11) Uani 1 1 d . . .
P1 P -0.73737(17) -1.26829(13) 1.18227(12) 0.0444(4) Uani 1 1 d . . .
S1 S -1.2092(2) -1.1705(2) 1.3445(3) 0.1068(10) Uani 1 1 d . . .
C1 C -0.7860(6) -1.0376(4) 1.2839(5) 0.0433(14) Uani 1 1 d . . .
H1A H -0.7664 -1.0644 1.2243 0.052 Uiso 1 1 calc R . .
C2 C -0.7999(6) -0.9387(5) 1.2942(5) 0.0505(16) Uani 1 1 d . . .
C3 C -0.8270(8) -0.8961(5) 1.3817(6) 0.069(2) Uani 1 1 d . . .
H3A H -0.8365 -0.8291 1.3898 0.083 Uiso 1 1 calc R . .
C4 C -0.8390(8) -0.9573(6) 1.4550(5) 0.064(2) Uani 1 1 d . . .
H4A H -0.8566 -0.9314 1.5147 0.077 Uiso 1 1 calc R . .
C5 C -0.8261(6) -1.0574(5) 1.4438(4) 0.0457(14) Uani 1 1 d . . .
C6 C -0.8384(6) -1.1263(5) 1.5186(4) 0.0463(15) Uani 1 1 d . . .
C7 C -0.8658(8) -1.0989(6) 1.6123(5) 0.066(2) Uani 1 1 d . . .
H7A H -0.8756 -1.0340 1.6291 0.079 Uiso 1 1 calc R . .
C8 C -0.8781(8) -1.1669(7) 1.6786(5) 0.069(2) Uani 1 1 d . . .
H8A H -0.8971 -1.1485 1.7409 0.083 Uiso 1 1 calc R . .
C9 C -0.8624(7) -1.2634(6) 1.6537(5) 0.0630(19) Uani 1 1 d . . .
H9A H -0.8696 -1.3100 1.6997 0.076 Uiso 1 1 calc R . .
C10 C -0.8361(7) -1.2925(5) 1.5612(5) 0.0526(17) Uani 1 1 d . . .
H10A H -0.8277 -1.3574 1.5459 0.063 Uiso 1 1 calc R . .
C11 C -0.8224(6) -1.2248(5) 1.4914(4) 0.0410(13) Uani 1 1 d . . .
C12 C -0.8515(6) -1.4301(5) 1.3751(4) 0.0446(14) Uani 1 1 d . . .
H12A H -0.9305 -1.3830 1.3724 0.053 Uiso 1 1 calc R . .
C13 C -0.8290(7) -1.5317(5) 1.3879(5) 0.0528(17) Uani 1 1 d . . .
C14 C -0.7124(8) -1.6036(5) 1.3903(5) 0.061(2) Uani 1 1 d . . .
H14A H -0.6967 -1.6729 1.3968 0.074 Uiso 1 1 calc R . .
C15 C -0.6216(7) -1.5695(5) 1.3828(5) 0.0586(18) Uani 1 1 d . . .
H15A H -0.5425 -1.6167 1.3852 0.070 Uiso 1 1 calc R . .
C16 C -0.6427(6) -1.4660(4) 1.3715(4) 0.0437(14) Uani 1 1 d . . .
C17 C -0.5573(6) -1.4191(5) 1.3693(4) 0.0456(14) Uani 1 1 d . . .
C18 C -0.4357(6) -1.4748(6) 1.3768(5) 0.0571(18) Uani 1 1 d . . .
H18A H -0.4056 -1.5459 1.3781 0.069 Uiso 1 1 calc R . .
C19 C -0.3591(6) -1.4270(7) 1.3824(5) 0.066(2) Uani 1 1 d . . .
H19A H -0.2775 -1.4651 1.3867 0.079 Uiso 1 1 calc R . .
C20 C -0.4056(7) -1.3203(7) 1.3816(6) 0.067(2) Uani 1 1 d . . .
H20A H -0.3549 -1.2869 1.3864 0.081 Uiso 1 1 calc R . .
C21 C -0.5266(7) -1.2639(6) 1.3739(5) 0.0580(18) Uani 1 1 d . . .
H21A H -0.5563 -1.1928 1.3748 0.070 Uiso 1 1 calc R . .
C22 C -0.6055(5) -1.3110(5) 1.3647(4) 0.0411(13) Uani 1 1 d . . .
C23 C -0.8699(7) -1.2118(6) 1.1204(5) 0.0582(18) Uani 1 1 d . . .
C24 C -0.8754(10) -1.2554(7) 1.0412(6) 0.084(3) Uani 1 1 d . . .
H24A H -0.8143 -1.3173 1.0192 0.101 Uiso 1 1 calc R . .
C25 C -0.9732(14) -1.2054(10) 0.9949(8) 0.120(5) Uani 1 1 d . . .
H25A H -0.9780 -1.2345 0.9416 0.144 Uiso 1 1 calc R . .
C26 C -1.0634(12) -1.1135(10) 1.0265(9) 0.116(4) Uani 1 1 d . . .
H26A H -1.1297 -1.0820 0.9956 0.140 Uiso 1 1 calc R . .
C27 C -1.0564(10) -1.0678(8) 1.1035(8) 0.095(3) Uani 1 1 d . . .
H27A H -1.1158 -1.0042 1.1234 0.114 Uiso 1 1 calc R . .
C28 C -0.9598(8) -1.1175(6) 1.1511(6) 0.068(2) Uani 1 1 d . . .
H28A H -0.9549 -1.0877 1.2039 0.081 Uiso 1 1 calc R . .
C29 C -0.6304(7) -1.2161(5) 1.1160(5) 0.0558(18) Uani 1 1 d . . .
C30 C -0.5238(8) -1.2350(7) 1.1444(6) 0.077(2) Uani 1 1 d . . .
H30A H -0.5054 -1.2751 1.1969 0.093 Uiso 1 1 calc R . .
C31 C -0.4393(10) -1.1962(9) 1.0974(8) 0.096(3) Uani 1 1 d . . .
H31A H -0.3669 -1.2088 1.1187 0.115 Uiso 1 1 calc R . .
C32 C -0.4678(12) -1.1385(8) 1.0184(8) 0.103(4) Uani 1 1 d U . .
H32A H -0.4124 -1.1140 0.9844 0.123 Uiso 1 1 calc R . .
C33 C -0.5732(12) -1.1179(7) 0.9912(7) 0.096(4) Uani 1 1 d . . .
H33A H -0.5921 -1.0760 0.9397 0.116 Uiso 1 1 calc R . .
C34 C -0.6583(9) -1.1572(6) 1.0372(6) 0.075(2) Uani 1 1 d . . .
H34A H -0.7306 -1.1441 1.0154 0.089 Uiso 1 1 calc R . .
C35 C -0.6712(7) -1.4042(5) 1.1513(4) 0.0516(17) Uani 1 1 d . . .
C36 C -0.5461(9) -1.4571(6) 1.1292(6) 0.075(2) Uani 1 1 d . . .
H36A H -0.4941 -1.4230 1.1251 0.090 Uiso 1 1 calc R . .
C37 C -0.4986(11) -1.5635(7) 1.1129(7) 0.099(4) Uani 1 1 d . . .
H37A H -0.4148 -1.5999 1.0983 0.119 Uiso 1 1 calc R . .
C38 C -0.5734(14) -1.6124(7) 1.1184(7) 0.100(4) Uani 1 1 d . . .
H38A H -0.5405 -1.6824 1.1069 0.120 Uiso 1 1 calc R . .
C39 C -0.6979(13) -1.5614(7) 1.1407(7) 0.090(3) Uani 1 1 d . . .
H39A H -0.7489 -1.5963 1.1442 0.108 Uiso 1 1 calc R . .
C40 C -0.7457(8) -1.4578(6) 1.1577(5) 0.065(2) Uani 1 1 d . . .
H40A H -0.8297 -1.4231 1.1738 0.078 Uiso 1 1 calc R . .
C41 C -1.0690(7) -1.1877(5) 1.3456(5) 0.0524(17) Uani 1 1 d . . .
C42 C 0.117(2) -0.5345(14) 0.8551(17) 0.226(11) Uani 1 1 d . . .
H42A H 0.1646 -0.5380 0.7930 0.271 Uiso 1 1 calc R . .
C43 C -0.5670(13) -1.0720(10) 0.6720(9) 0.139(6) Uani 1 1 d . . .
H43A H -0.6477 -1.0259 0.6591 0.167 Uiso 1 1 calc R . .
O1 O -0.7631(8) -0.9169(6) 1.1361(5) 0.099(2) Uani 1 1 d . . .
O2 O -0.7905(9) -0.7930(5) 1.2224(5) 0.118(3) Uani 1 1 d . . .
O3 O -1.0325(6) -1.4971(5) 1.3977(5) 0.0840(18) Uani 1 1 d . . .
O4 O -0.9130(7) -1.6505(5) 1.4158(7) 0.113(3) Uani 1 1 d . . .
N1 N -0.7996(5) -1.0968(4) 1.3557(3) 0.0397(11) Uani 1 1 d . . .
N2 N -0.7591(5) -1.3976(4) 1.3662(3) 0.0398(11) Uani 1 1 d . . .
N3 N -0.7845(6) -0.8792(5) 1.2118(5) 0.0645(16) Uani 1 1 d . . .
N4 N -0.9327(7) -1.5619(5) 1.3999(5) 0.0664(17) Uani 1 1 d . . .
N5 N -0.9701(5) -1.1986(4) 1.3479(4) 0.0452(12) Uani 1 1 d . . .
Cl1 Cl 0.1022(6) -0.6341(5) 0.8451(6) 0.217(2) Uani 1 1 d U . .
Cl2 Cl 0.2171(4) -0.5209(4) 0.9077(5) 0.210(2) Uani 1 1 d U . .
Cl3 Cl -0.0022(4) -0.4177(3) 0.8346(3) 0.1455(13) Uani 1 1 d . . .
Cl4 Cl -0.4704(7) -1.1145(5) 0.5653(4) 0.231(3) Uani 1 1 d U . .
Cl5 Cl -0.5827(6) -1.1719(4) 0.7377(4) 0.190(2) Uani 1 1 d U . .
Cl6 Cl -0.5125(4) -1.0035(3) 0.7331(4) 0.1502(15) Uani 1 1 d . . .

loop_
_atom_site_aniso_label
_atom_site_aniso_U_11
_atom_site_aniso_U_22
_atom_site_aniso_U_33
_atom_site_aniso_U_23
_atom_site_aniso_U_13
_atom_site_aniso_U_12
Ir1 0.03511(16) 0.02712(15) 0.04430(16) -0.00144(9) -0.00356(10) -0.01283(10)
P1 0.0511(10) 0.0355(8) 0.0455(8) -0.0007(7) -0.0058(7) -0.0167(8)
S1 0.0483(13) 0.0920(19) 0.188(3) -0.0310(19) -0.0239(16) -0.0286(13)
C1 0.042(3) 0.033(3) 0.055(4) 0.002(3) -0.010(3) -0.014(3)
C2 0.046(4) 0.035(3) 0.068(4) 0.001(3) -0.004(3) -0.015(3)
C3 0.086(6) 0.035(4) 0.085(6) -0.006(4) 0.003(5) -0.027(4)
C4 0.085(6) 0.048(4) 0.059(4) -0.017(3) 0.008(4) -0.032(4)
C5 0.049(4) 0.039(3) 0.049(3) -0.010(3) -0.002(3) -0.018(3)
C6 0.047(4) 0.042(3) 0.050(3) -0.005(3) -0.003(3) -0.018(3)
C7 0.082(6) 0.065(5) 0.060(4) -0.013(4) -0.001(4) -0.039(4)
C8 0.079(6) 0.085(6) 0.047(4) -0.005(4) 0.001(4) -0.040(5)
C9 0.076(5) 0.064(5) 0.048(4) 0.008(3) -0.004(4) -0.029(4)
C10 0.057(4) 0.043(4) 0.053(4) 0.002(3) 0.001(3) -0.020(3)
C11 0.041(3) 0.039(3) 0.043(3) 0.001(3) -0.006(3) -0.015(3)
C12 0.045(4) 0.038(3) 0.052(4) -0.005(3) 0.001(3) -0.020(3)
C13 0.067(5) 0.037(3) 0.056(4) -0.008(3) 0.006(3) -0.027(3)
C14 0.082(6) 0.030(3) 0.070(5) 0.002(3) -0.007(4) -0.023(4)
C15 0.048(4) 0.035(3) 0.080(5) 0.003(3) -0.008(4) -0.004(3)
C16 0.044(4) 0.033(3) 0.047(3) -0.002(3) -0.001(3) -0.010(3)
C17 0.044(4) 0.042(3) 0.044(3) 0.003(3) -0.005(3) -0.012(3)
C18 0.041(4) 0.055(4) 0.068(4) 0.006(3) -0.014(3) -0.010(3)
C19 0.031(4) 0.077(5) 0.077(5) 0.009(4) -0.012(3) -0.009(4)
C20 0.056(5) 0.079(6) 0.080(5) 0.004(4) -0.016(4) -0.038(4)
C21 0.057(4) 0.052(4) 0.074(5) 0.002(4) -0.014(4) -0.030(4)
C22 0.033(3) 0.045(3) 0.044(3) 0.001(3) -0.001(2) -0.017(3)
C23 0.073(5) 0.052(4) 0.054(4) 0.011(3) -0.023(4) -0.025(4)
C24 0.119(8) 0.069(5) 0.076(6) 0.007(4) -0.049(6) -0.036(5)
C25 0.188(14) 0.100(9) 0.104(8) 0.021(7) -0.090(9) -0.066(9)
C26 0.129(10) 0.103(9) 0.129(10) 0.032(8) -0.082(9) -0.038(8)
C27 0.095(7) 0.081(7) 0.109(8) 0.021(6) -0.049(6) -0.023(6)
C28 0.073(5) 0.055(4) 0.071(5) 0.015(4) -0.028(4) -0.017(4)
C29 0.071(5) 0.045(4) 0.050(4) -0.009(3) 0.012(3) -0.029(4)
C30 0.077(6) 0.086(6) 0.076(5) -0.007(5) 0.015(5) -0.050(5)
C31 0.085(7) 0.105(8) 0.100(7) -0.009(6) 0.021(6) -0.053(6)
C32 0.118(7) 0.080(6) 0.108(7) -0.012(5) 0.038(6) -0.059(6)
C33 0.142(10) 0.059(5) 0.070(6) 0.009(4) 0.029(6) -0.042(6)
C34 0.103(7) 0.044(4) 0.069(5) -0.001(4) 0.011(5) -0.031(4)
C35 0.073(5) 0.035(3) 0.041(3) -0.008(3) -0.007(3) -0.015(3)
C36 0.084(6) 0.055(5) 0.067(5) -0.002(4) 0.002(4) -0.013(4)
C37 0.106(8) 0.059(6) 0.086(7) -0.015(5) 0.016(6) 0.005(6)
C38 0.166(12) 0.045(5) 0.075(6) -0.014(4) -0.018(7) -0.026(7)
C39 0.140(10) 0.058(5) 0.087(6) -0.003(5) -0.040(7) -0.044(6)
C40 0.079(6) 0.048(4) 0.068(5) -0.005(4) -0.020(4) -0.022(4)
C41 0.045(4) 0.037(3) 0.075(5) -0.014(3) -0.009(3) -0.014(3)
C42 0.26(3) 0.144(16) 0.30(3) -0.048(17) -0.14(2) -0.060(17)
C43 0.138(11) 0.096(9) 0.130(10) -0.013(8) -0.063(9) 0.029(8)
O1 0.167(8) 0.086(5) 0.074(4) 0.025(4) -0.033(4) -0.079(5)
O2 0.199(9) 0.045(3) 0.114(5) 0.017(3) -0.009(5) -0.062(5)
O3 0.075(4) 0.072(4) 0.118(5) -0.001(4) -0.010(4) -0.045(4)
O4 0.099(5) 0.051(4) 0.196(8) -0.013(4) 0.010(5) -0.049(4)
N1 0.037(3) 0.031(3) 0.049(3) -0.001(2) -0.001(2) -0.014(2)
N2 0.042(3) 0.031(3) 0.046(3) -0.001(2) -0.003(2) -0.014(2)
N3 0.067(4) 0.047(4) 0.079(5) 0.012(3) -0.011(3) -0.024(3)
N4 0.083(5) 0.048(4) 0.080(4) -0.015(3) 0.003(4) -0.043(4)
N5 0.038(3) 0.036(3) 0.058(3) -0.004(2) -0.007(2) -0.010(2)
Cl1 0.176(4) 0.169(4) 0.351(5) -0.008(4) -0.098(4) -0.090(3)
Cl2 0.130(3) 0.211(5) 0.297(6) -0.092(4) -0.077(4) -0.044(3)
Cl3 0.150(3) 0.142(3) 0.155(3) 0.036(3) -0.046(3) -0.067(3)
Cl4 0.281(5) 0.190(4) 0.130(3) 0.007(3) -0.028(3) -0.002(3)
Cl5 0.236(5) 0.130(3) 0.222(5) -0.001(3) -0.073(4) -0.076(3)
Cl6 0.110(3) 0.148(3) 0.208(4) 0.012(3) -0.061(3) -0.054(2)

loop_
_atom_type_symbol
_atom_type_description
_atom_type_scat_dispersion_real
_atom_type_scat_dispersion_imag
_atom_type_scat_source
C C 0.0033 0.0016 'International Tables Vol C Tables 4.2.6.8 and 6.1.1.4'
H H 0.0000 0.0000 'International Tables Vol C Tables 4.2.6.8 and 6.1.1.4'
N N 0.0061 0.0033 'International Tables Vol C Tables 4.2.6.8 and 6.1.1.4'
O O 0.0106 0.0060 'International Tables Vol C Tables 4.2.6.8 and 6.1.1.4'
S S 0.1246 0.1234 'International Tables Vol C Tables 4.2.6.8 and 6.1.1.4'
Ir Ir -1.4442 7.9887 'International Tables Vol C Tables 4.2.6.8 and 6.1.1.4'
P P 0.1023 0.0942 'International Tables Vol C Tables 4.2.6.8 and 6.1.1.4'
Cl Cl 0.1484 0.1585 'International Tables Vol C Tables 4.2.6.8 and 6.1.1.4'

loop_
_geom_angle_atom_site_label_1
_geom_angle_atom_site_label_2
_geom_angle_atom_site_label_3
_geom_angle
_geom_angle_site_symmetry_1
_geom_angle_site_symmetry_3
C22 Ir1 C11 87.3(2) . .
C22 Ir1 N2 79.9(2) . .
C11 Ir1 N2 91.7(2) . .
C22 Ir1 N1 95.6(2) . .
C11 Ir1 N1 80.1(2) . .
N2 Ir1 N1 170.92(18) . .
C22 Ir1 N5 171.5(2) . .
C11 Ir1 N5 89.0(2) . .
N2 Ir1 N5 92.5(2) . .
N1 Ir1 N5 91.3(2) . .
C22 Ir1 P1 93.22(18) . .
C11 Ir1 P1 178.38(17) . .
N2 Ir1 P1 89.86(14) . .
N1 Ir1 P1 98.32(14) . .
N5 Ir1 P1 90.67(15) . .
C35 P1 C29 104.8(3) . .
C35 P1 C23 104.2(3) . .
C29 P1 C23 101.9(4) . .
C35 P1 Ir1 110.7(2) . .
C29 P1 Ir1 118.0(2) . .
C23 P1 Ir1 115.9(3) . .
N1 C1 C2 122.5(6) . .
N1 C1 H1A 118.7 . .
C2 C1 H1A 118.7 . .
C1 C2 C3 120.7(6) . .
C1 C2 N3 118.8(6) . .
C3 C2 N3 120.5(6) . .
C4 C3 C2 116.6(7) . .
C4 C3 H3A 121.7 . .
C2 C3 H3A 121.7 . .
C3 C4 C5 122.3(7) . .
C3 C4 H4A 118.8 . .
C5 C4 H4A 118.8 . .
N1 C5 C4 119.4(6) . .
N1 C5 C6 115.5(5) . .
C4 C5 C6 125.1(6) . .
C7 C6 C11 121.1(6) . .
C7 C6 C5 123.3(6) . .
C11 C6 C5 115.7(6) . .
C8 C7 C6 120.0(7) . .
C8 C7 H7A 120.0 . .
C6 C7 H7A 120.0 . .
C7 C8 C9 119.9(7) . .
C7 C8 H8A 120.0 . .
C9 C8 H8A 120.0 . .
C8 C9 C10 121.4(7) . .
C8 C9 H9A 119.3 . .
C10 C9 H9A 119.3 . .
C11 C10 C9 120.2(7) . .
C11 C10 H10A 119.9 . .
C9 C10 H10A 119.9 . .
C10 C11 C6 117.5(6) . .
C10 C11 Ir1 128.6(5) . .
C6 C11 Ir1 114.0(4) . .
N2 C12 C13 120.4(6) . .
N2 C12 H12A 119.8 . .
C13 C12 H12A 119.8 . .
C12 C13 C14 121.2(7) . .
C12 C13 N4 118.0(7) . .
C14 C13 N4 120.8(6) . .
C15 C14 C13 117.6(6) . .
C15 C14 H14A 121.2 . .
C13 C14 H14A 121.2 . .
C14 C15 C16 122.2(7) . .
C14 C15 H15A 118.9 . .
C16 C15 H15A 118.9 . .
N2 C16 C15 118.2(6) . .
N2 C16 C17 113.8(5) . .
C15 C16 C17 127.9(6) . .
C18 C17 C22 121.0(6) . .
C18 C17 C16 122.7(6) . .
C22 C17 C16 116.1(5) . .
C19 C18 C17 121.3(7) . .
C19 C18 H18A 119.4 . .
C17 C18 H18A 119.4 . .
C18 C19 C20 118.9(7) . .
C18 C19 H19A 120.6 . .
C20 C19 H19A 120.6 . .
C21 C20 C19 120.4(7) . .
C21 C20 H20A 119.8 . .
C19 C20 H20A 119.8 . .
C20 C21 C22 121.7(7) . .
C20 C21 H21A 119.2 . .
C22 C21 H21A 119.2 . .
C21 C22 C17 116.6(6) . .
C21 C22 Ir1 129.4(5) . .
C17 C22 Ir1 113.9(5) . .
C24 C23 C28 120.1(7) . .
C24 C23 P1 122.0(7) . .
C28 C23 P1 117.6(6) . .
C23 C24 C25 118.9(10) . .
C23 C24 H24A 120.5 . .
C25 C24 H24A 120.5 . .
C26 C25 C24 120.9(10) . .
C26 C25 H25A 119.5 . .
C24 C25 H25A 119.5 . .
C25 C26 C27 120.5(10) . .
C25 C26 H26A 119.8 . .
C27 C26 H26A 119.8 . .
C26 C27 C28 119.2(10) . .
C26 C27 H27A 120.4 . .
C28 C27 H27A 120.4 . .
C27 C28 C23 120.3(9) . .
C27 C28 H28A 119.8 . .
C23 C28 H28A 119.8 . .
C30 C29 C34 119.4(8) . .
C30 C29 P1 119.8(6) . .
C34 C29 P1 120.8(7) . .
C29 C30 C31 122.3(10) . .
C29 C30 H30A 118.8 . .
C31 C30 H30A 118.8 . .
C32 C31 C30 117.7(11) . .
C32 C31 H31A 121.2 . .
C30 C31 H31A 121.2 . .
C33 C32 C31 120.3(10) . .
C33 C32 H32A 119.8 . .
C31 C32 H32A 119.8 . .
C32 C33 C34 122.5(10) . .
C32 C33 H33A 118.7 . .
C34 C33 H33A 118.7 . .
C29 C34 C33 117.7(10) . .
C29 C34 H34A 121.2 . .
C33 C34 H34A 121.2 . .
C36 C35 C40 118.8(7) . .
C36 C35 P1 121.0(6) . .
C40 C35 P1 119.9(6) . .
C35 C36 C37 119.0(9) . .
C35 C36 H36A 120.5 . .
C37 C36 H36A 120.5 . .
C38 C37 C36 120.5(10) . .
C38 C37 H37A 119.8 . .
C36 C37 H37A 119.8 . .
C37 C38 C39 121.4(9) . .
C37 C38 H38A 119.3 . .
C39 C38 H38A 119.3 . .
C38 C39 C40 118.9(10) . .
C38 C39 H39A 120.5 . .
C40 C39 H39A 120.5 . .
C39 C40 C35 121.3(9) . .
C39 C40 H40A 119.3 . .
C35 C40 H40A 119.3 . .
N5 C41 S1 178.6(7) . .
Cl1 C42 Cl2 125.8(14) . .
Cl1 C42 Cl3 118.9(13) . .
Cl2 C42 Cl3 113.4(10) . .
Cl1 C42 H42A 94.4 . .
Cl2 C42 H42A 94.4 . .
Cl3 C42 H42A 94.4 . .
Cl5 C43 Cl6 110.5(7) . .
Cl5 C43 Cl4 111.6(7) . .
Cl6 C43 Cl4 110.3(10) . .
Cl5 C43 H43A 108.1 . .
Cl6 C43 H43A 108.1 . .
Cl4 C43 H43A 108.1 . .
C1 N1 C5 118.5(5) . .
C1 N1 Ir1 126.8(4) . .
C5 N1 Ir1 114.8(4) . .
C12 N2 C16 120.4(5) . .
C12 N2 Ir1 123.7(4) . .
C16 N2 Ir1 115.8(4) . .
O1 N3 O2 122.5(7) . .
O1 N3 C2 119.5(6) . .
O2 N3 C2 118.0(7) . .
O3 N4 O4 123.6(7) . .
O3 N4 C13 118.8(6) . .
O4 N4 C13 117.5(8) . .
C41 N5 Ir1 169.5(5) . .

loop_
_geom_bond_atom_site_label_1
_geom_bond_atom_site_label_2
_geom_bond_distance
_geom_bond_site_symmetry_2
Ir1 C22 2.016(6) .
Ir1 C11 2.050(6) .
Ir1 N2 2.051(5) .
Ir1 N1 2.075(5) .
Ir1 N5 2.099(5) .
Ir1 P1 2.4433(17) .
P1 C35 1.832(7) .
P1 C29 1.843(7) .
P1 C23 1.853(7) .
S1 C41 1.620(7) .
C1 N1 1.331(8) .
C1 C2 1.368(9) .
C1 H1A 0.9300 .
C2 C3 1.386(11) .
C2 N3 1.452(9) .
C3 C4 1.360(10) .
C3 H3A 0.9300 .
C4 C5 1.390(9) .
C4 H4A 0.9300 .
C5 N1 1.377(8) .
C5 C6 1.447(9) .
C6 C7 1.399(10) .
C6 C11 1.416(9) .
C7 C8 1.354(11) .
C7 H7A 0.9300 .
C8 C9 1.380(11) .
C8 H8A 0.9300 .
C9 C10 1.389(10) .
C9 H9A 0.9300 .
C10 C11 1.389(9) .
C10 H10A 0.9300 .
C12 N2 1.357(8) .
C12 C13 1.368(9) .
C12 H12A 0.9300 .
C13 C14 1.380(11) .
C13 N4 1.464(9) .
C14 C15 1.357(10) .
C14 H14A 0.9300 .
C15 C16 1.397(9) .
C15 H15A 0.9300 .
C16 N2 1.370(8) .
C16 C17 1.436(9) .
C17 C18 1.387(9) .
C17 C22 1.414(9) .
C18 C19 1.370(11) .
C18 H18A 0.9300 .
C19 C20 1.396(12) .
C19 H19A 0.9300 .
C20 C21 1.384(11) .
C20 H20A 0.9300 .
C21 C22 1.400(9) .
C21 H21A 0.9300 .
C23 C24 1.378(11) .
C23 C28 1.393(11) .
C24 C25 1.385(14) .
C24 H24A 0.9300 .
C25 C26 1.373(17) .
C25 H25A 0.9300 .
C26 C27 1.376(15) .
C26 H26A 0.9300 .
C27 C28 1.384(11) .
C27 H27A 0.9300 .
C28 H28A 0.9300 .
C29 C30 1.347(12) .
C29 C34 1.388(11) .
C30 C31 1.406(12) .
C30 H30A 0.9300 .
C31 C32 1.383(16) .
C31 H31A 0.9300 .
C32 C33 1.322(16) .
C32 H32A 0.9300 .
C33 C34 1.412(13) .
C33 H33A 0.9300 .
C34 H34A 0.9300 .
C35 C36 1.386(11) .
C35 C40 1.387(11) .
C36 C37 1.413(12) .
C36 H36A 0.9300 .
C37 C38 1.336(16) .
C37 H37A 0.9300 .
C38 C39 1.377(17) .
C38 H38A 0.9300 .
C39 C40 1.378(12) .
C39 H39A 0.9300 .
C40 H40A 0.9300 .
C41 N5 1.154(9) .
C42 Cl1 1.522(19) .
C42 Cl2 1.627(19) .
C42 Cl3 1.76(2) .
C42 H42A 0.9800 .
C43 Cl5 1.716(16) .
C43 Cl6 1.747(15) .
C43 Cl4 1.761(15) .
C43 H43A 0.9800 .
O1 N3 1.208(9) .
O2 N3 1.222(9) .
O3 N4 1.197(9) .
O4 N4 1.202(8) .
